data_7706259
loop_
_publ_author_name
'Harringer, Sophia'
'Wernitznig, Debora'
'Gajic, Natalie'
'Diridl, Andreas'
'Wenisch, Dominik'
'Hejl, Michaela'
'Jakupec, Michael A.'
'Theiner, Sarah'
'Koellensperger, Gunda'
'Kandioller, Wolfgang'
'Keppler, Bernhard K.'

_publ_section_title
;
 Introducing <i>N</i>-, <i>P</i>-, and <i>S</i>-donor leaving groups: an
 investigation of the chemical and biological properties of ruthenium,
 rhodium and iridium thiopyridone piano stool complexes.
;
_journal_issue 44
_journal_name_full 'Dalton transactions (Cambridge, England : 2003)'
_journal_page_first 15693
_journal_page_last 15711
_journal_paper_doi 10.1039/d0dt03165h
_journal_volume 49
_journal_year 2020
_chemical_formula_moiety '2(I), C46 H52 N2 O2 Ru2 S2, C H4 O'
_chemical_formula_sum 'C47 H56 I2 N2 O3 Ru2 S2'
_chemical_formula_weight 1216.99
_chemical_name_systematic
;
Bis[((1-benzyl-2-methyl-3-(oxo-\kO)-pyridine-4(1H)-
thionato-\kS)(\h6-p-cymene) ruthenium(II)) iodide]
;
_space_group_crystal_system monoclinic
_space_group_IT_number 14
_space_group_name_Hall '-P 2ybc'
_space_group_name_H-M_alt 'P 1 21/c 1'
_atom_sites_solution_hydrogens geom
_atom_sites_solution_primary dual
_audit_creation_date 2020-07-15
_audit_creation_method
;
Olex2 1.2
(compiled 2018.05.29 svn.r3508 for OlexSys, GUI svn.r5506)
;
_audit_update_record
;
2020-07-22 deposited with the CCDC.	2020-10-16 downloaded from the CCDC.
;
_cell_angle_alpha 90
_cell_angle_beta 92.308(4)
_cell_angle_gamma 90
_cell_formula_units_Z 4
_cell_length_a 19.6766(16)
_cell_length_b 10.0026(10)
_cell_length_c 24.018(2)
_cell_measurement_reflns_used 9870
_cell_measurement_temperature 100.0
_cell_measurement_theta_max 29.523
_cell_measurement_theta_min 2.424
_cell_volume 4723.3(7)
_computing_cell_refinement 'SAINT V8.38A (2016)'
_computing_data_collection APEX3
_computing_data_reduction 'SAINT V8.38A (2016)'
_computing_molecular_graphics 'Olex2 (Dolomanov et al., 2009)'
_computing_publication_material 'Olex2 (Dolomanov et al., 2009)'
_computing_structure_refinement 'XL (Sheldrick, 2008)'
_computing_structure_solution 'XT (Sheldrick, 2015)'
_diffrn_ambient_temperature 100.0
_diffrn_measured_fraction_theta_full 0.980
_diffrn_measured_fraction_theta_max 0.980
_diffrn_measurement_device_type 'Bruker D8 Venture'
_diffrn_measurement_method '\f and \w scans'
_diffrn_radiation_probe x-ray
_diffrn_radiation_type MoK\a
_diffrn_radiation_wavelength 0.71073
_diffrn_reflns_av_R_equivalents 0.0795
_diffrn_reflns_av_unetI/netI 0.0976
_diffrn_reflns_Laue_measured_fraction_full 0.980
_diffrn_reflns_Laue_measured_fraction_max 0.980
_diffrn_reflns_limit_h_max 22
_diffrn_reflns_limit_h_min -23
_diffrn_reflns_limit_k_max 12
_diffrn_reflns_limit_k_min -11
_diffrn_reflns_limit_l_max 28
_diffrn_reflns_limit_l_min -28
_diffrn_reflns_number 20806
_diffrn_reflns_point_group_measured_fraction_full 0.980
_diffrn_reflns_point_group_measured_fraction_max 0.980
_diffrn_reflns_theta_full 25.242
_diffrn_reflns_theta_max 25.350
_diffrn_reflns_theta_min 2.206
_diffrn_source 'Sealed xray tube'
_diffrn_source_type 'Incoatec IuS'
_diffrn_standards_number 0
_exptl_absorpt_coefficient_mu 2.076
_exptl_absorpt_correction_T_max 0.7460
_exptl_absorpt_correction_T_min 0.6503
_exptl_absorpt_correction_type multi-scan
_exptl_absorpt_process_details
;
SADABS-2016/2 (Bruker,2016/2) was used for absorption correction. 
wR2(int) was 0.0674 before and 0.0585 after correction. 
The Ratio of minimum to maximum transmission is 0.8717. 
The \l/2 correction factor is Not present.
;
_exptl_crystal_colour 'clear red'
_exptl_crystal_colour_lustre clear
_exptl_crystal_colour_primary red
_exptl_crystal_density_diffrn 1.711
_exptl_crystal_description block
_exptl_crystal_F_000 2408
_exptl_crystal_size_max 0.06
_exptl_crystal_size_mid 0.04
_exptl_crystal_size_min 0.01
_refine_diff_density_max 1.197
_refine_diff_density_min -0.717
_refine_diff_density_rms 0.154
_refine_ls_extinction_method none
_refine_ls_goodness_of_fit_ref 0.993
_refine_ls_hydrogen_treatment constr
_refine_ls_matrix_type full
_refine_ls_number_parameters 533
_refine_ls_number_reflns 8473
_refine_ls_number_restraints 0
_refine_ls_restrained_S_all 0.993
_refine_ls_R_factor_all 0.0815
_refine_ls_R_factor_gt 0.0462
_refine_ls_shift/su_max 0.002
_refine_ls_shift/su_mean 0.000
_refine_ls_structure_factor_coef Fsqd
_refine_ls_weighting_details 'w=1/[\s^2^(Fo^2^)+(0.0056P)^2^] where P=(Fo^2^+2Fc^2^)/3'
_refine_ls_weighting_scheme calc
_refine_ls_wR_factor_gt 0.0808
_refine_ls_wR_factor_ref 0.0965
_reflns_Friedel_coverage 0.000
_reflns_number_gt 5805
_reflns_number_total 8473
_reflns_threshold_expression 'I > 2\s(I)'
_cod_data_source_file d0dt03165h2.cif
_cod_data_source_block mo_soha068_meod_p21c
_cod_original_cell_volume 4723.2(8)
_cod_original_sg_symbol_H-M 'P 21/c'
_cod_database_code 7706259
_shelx_space_group_comment
;
The symmetry employed for this shelxl refinement is uniquely defined
by the following loop, which should always be used as a source of
symmetry information in preference to the above space-group names.
They are only intended as comments.
;
_shelx_estimated_absorpt_t_max 0.980
_shelx_estimated_absorpt_t_min 0.886

loop_
_space_group_symop_operation_xyz
'x, y, z'
'-x, y+1/2, -z+1/2'
'-x, -y, -z'
'x, -y-1/2, z-1/2'

loop_
_atom_site_label
_atom_site_type_symbol
_atom_site_fract_x
_atom_site_fract_y
_atom_site_fract_z
_atom_site_U_iso_or_equiv
_atom_site_adp_type
_atom_site_occupancy
_atom_site_site_symmetry_order
_atom_site_calc_flag
_atom_site_refinement_flags_posn
_atom_site_refinement_flags_adp
_atom_site_refinement_flags_occupancy
_atom_site_disorder_assembly
_atom_site_disorder_group
I1 I 0.41461(3) 0.66629(5) 0.71583(2) 0.02926(13) Uani 1 1 d . . . . .
I2 I 0.87655(3) 0.34887(5) 0.55981(2) 0.02770(13) Uani 1 1 d . . . . .
Ru1A Ru 0.15745(3) 0.42436(5) 0.65985(2) 0.01686(13) Uani 1 1 d . . . . .
Ru1B Ru 0.15642(3) 0.16199(5) 0.56149(2) 0.01599(13) Uani 1 1 d . . . . .
S1A S 0.13354(9) 0.18992(16) 0.65944(6) 0.0171(4) Uani 1 1 d . . . . .
S1B S 0.22002(9) 0.36249(16) 0.57879(6) 0.0192(4) Uani 1 1 d . . . . .
O1A O 0.2376(2) 0.3664(4) 0.71344(18) 0.0206(11) Uani 1 1 d . . . . .
O1B O 0.2482(2) 0.0704(4) 0.58178(17) 0.0192(11) Uani 1 1 d . . . . .
N1A N 0.3207(3) 0.0653(5) 0.7616(2) 0.0207(14) Uani 1 1 d . . . . .
N1B N 0.4130(3) 0.1552(7) 0.6384(2) 0.0307(16) Uani 1 1 d . . . . .
C1A C 0.3081(3) 0.1993(6) 0.7548(2) 0.0170(15) Uani 1 1 d . . . . .
C2A C 0.2486(4) 0.2397(7) 0.7223(2) 0.0202(16) Uani 1 1 d . . . . .
C3A C 0.2053(3) 0.1386(6) 0.7004(2) 0.0135(14) Uani 1 1 d . . . . .
C4A C 0.2206(4) 0.0050(6) 0.7100(3) 0.0201(16) Uani 1 1 d . . . . .
H4A H 0.191191 -0.062804 0.695364 0.024 Uiso 1 1 calc R . . . .
C5A C 0.2784(4) -0.0287(7) 0.7406(3) 0.0200(16) Uani 1 1 d . . . . .
H5A H 0.288625 -0.120358 0.747129 0.024 Uiso 1 1 calc R . . . .
C6A C 0.1578(4) 0.6410(7) 0.6393(3) 0.0232(16) Uani 1 1 d . . . . .
C7A C 0.1046(4) 0.5744(6) 0.6073(3) 0.0217(16) Uani 1 1 d . . . . .
H7A H 0.102409 0.583213 0.567932 0.026 Uiso 1 1 calc R . . . .
C8A C 0.0561(4) 0.4969(6) 0.6334(3) 0.0222(16) Uani 1 1 d . . . . .
H8A H 0.021494 0.454861 0.610933 0.027 Uiso 1 1 calc R . . . .
C9A C 0.0562(4) 0.4780(7) 0.6925(3) 0.0219(16) Uani 1 1 d . . . . .
C10A C 0.1091(4) 0.5454(6) 0.7242(3) 0.0229(17) Uani 1 1 d . . . . .
H10A H 0.110369 0.539116 0.763651 0.028 Uiso 1 1 calc R . . . .
C11A C 0.1597(4) 0.6216(6) 0.6979(3) 0.0239(17) Uani 1 1 d . . . . .
H11A H 0.195602 0.660351 0.720099 0.029 Uiso 1 1 calc R . . . .
C12A C 0.2140(4) 0.7159(7) 0.6107(3) 0.0264(17) Uani 1 1 d . . . . .
H12A H 0.256779 0.706237 0.632648 0.040 Uiso 1 1 calc GR . . . .
H12B H 0.202003 0.810844 0.607791 0.040 Uiso 1 1 calc GR . . . .
H12C H 0.219288 0.679003 0.573365 0.040 Uiso 1 1 calc GR . . . .
C13A C 0.0061(4) 0.3859(7) 0.7170(3) 0.0251(17) Uani 1 1 d . . . . .
H13A H -0.001038 0.309832 0.690335 0.030 Uiso 1 1 calc R . . . .
C14A C -0.0624(4) 0.4557(7) 0.7220(3) 0.0305(19) Uani 1 1 d . . . . .
H14A H -0.058137 0.526133 0.750266 0.046 Uiso 1 1 calc GR . . . .
H14B H -0.096506 0.390415 0.732922 0.046 Uiso 1 1 calc GR . . . .
H14C H -0.076402 0.495249 0.686017 0.046 Uiso 1 1 calc GR . . . .
C15A C 0.0304(4) 0.3267(8) 0.7727(3) 0.0311(18) Uani 1 1 d . . . . .
H15A H 0.074054 0.281266 0.768377 0.047 Uiso 1 1 calc GR . . . .
H15B H -0.003212 0.262273 0.785239 0.047 Uiso 1 1 calc GR . . . .
H15C H 0.036160 0.398357 0.800286 0.047 Uiso 1 1 calc GR . . . .
C16A C 0.3836(4) 0.0190(7) 0.7924(2) 0.0209(16) Uani 1 1 d . . . . .
H16A H 0.421850 0.077229 0.782293 0.025 Uiso 1 1 calc R . . . .
H16B H 0.394104 -0.072880 0.780103 0.025 Uiso 1 1 calc R . . . .
C17A C 0.3547(4) 0.3013(6) 0.7816(3) 0.0211(16) Uani 1 1 d . . . . .
H17A H 0.349559 0.300462 0.822048 0.032 Uiso 1 1 calc GR . . . .
H17B H 0.343216 0.390138 0.766903 0.032 Uiso 1 1 calc GR . . . .
H17C H 0.401921 0.279873 0.773487 0.032 Uiso 1 1 calc GR . . . .
C18A C 0.3789(4) 0.0192(6) 0.8552(3) 0.0188(15) Uani 1 1 d . . . . .
C19A C 0.3220(4) -0.0309(7) 0.8804(3) 0.0281(18) Uani 1 1 d . . . . .
H19A H 0.283868 -0.060830 0.858274 0.034 Uiso 1 1 calc R . . . .
C20A C 0.3209(4) -0.0372(7) 0.9383(3) 0.0310(19) Uani 1 1 d . . . . .
H20A H 0.281854 -0.070775 0.955646 0.037 Uiso 1 1 calc R . . . .
C21A C 0.3765(4) 0.0051(7) 0.9706(3) 0.033(2) Uani 1 1 d . . . . .
H21A H 0.375598 -0.000359 1.010028 0.039 Uiso 1 1 calc R . . . .
C22A C 0.4325(5) 0.0546(7) 0.9463(3) 0.032(2) Uani 1 1 d . . . . .
H22A H 0.470204 0.085115 0.968700 0.039 Uiso 1 1 calc R . . . .
C23A C 0.4343(4) 0.0604(7) 0.8875(3) 0.0240(17) Uani 1 1 d . . . . .
H23A H 0.473799 0.092790 0.870380 0.029 Uiso 1 1 calc R . . . .
C1B C 0.3611(4) 0.0793(7) 0.6164(3) 0.0239(17) Uani 1 1 d . . . . .
C2B C 0.2998(4) 0.1440(7) 0.5993(2) 0.0193(16) Uani 1 1 d . . . . .
C3B C 0.2958(4) 0.2843(7) 0.6031(3) 0.0225(16) Uani 1 1 d . . . . .
C4B C 0.3521(4) 0.3576(8) 0.6258(3) 0.0287(18) Uani 1 1 d . . . . .
H4B H 0.350252 0.452304 0.628456 0.034 Uiso 1 1 calc R . . . .
C5B C 0.4077(4) 0.2906(8) 0.6435(3) 0.032(2) Uani 1 1 d . . . . .
H5B H 0.444797 0.338975 0.660106 0.038 Uiso 1 1 calc R . . . .
C6B C 0.0596(4) 0.0493(7) 0.5481(3) 0.0250(18) Uani 1 1 d . . . . .
C7B C 0.1112(4) -0.0188(7) 0.5206(3) 0.0202(16) Uani 1 1 d . . . . .
H7B H 0.118748 -0.111214 0.527602 0.024 Uiso 1 1 calc R . . . .
C8B C 0.1522(4) 0.0508(7) 0.4823(3) 0.0243(17) Uani 1 1 d . . . . .
H8B H 0.186934 0.003576 0.464258 0.029 Uiso 1 1 calc R . . . .
C9B C 0.1423(4) 0.1880(7) 0.4704(3) 0.0206(16) Uani 1 1 d . . . . .
C10B C 0.0893(4) 0.2559(7) 0.4992(3) 0.0205(16) Uani 1 1 d . . . . .
H10B H 0.081414 0.348272 0.492369 0.025 Uiso 1 1 calc R . . . .
C11B C 0.0490(4) 0.1880(7) 0.5373(3) 0.0240(17) Uani 1 1 d . . . . .
H11B H 0.014522 0.234956 0.555834 0.029 Uiso 1 1 calc R . . . .
C12B C 0.0182(4) -0.0209(8) 0.5915(3) 0.0312(19) Uani 1 1 d . . . . .
H12D H 0.043773 -0.097885 0.606490 0.047 Uiso 1 1 calc GR . . . .
H12E H -0.024985 -0.051635 0.574208 0.047 Uiso 1 1 calc GR . . . .
H12F H 0.009137 0.041415 0.621786 0.047 Uiso 1 1 calc GR . . . .
C13B C 0.1865(4) 0.2655(7) 0.4315(3) 0.0243(17) Uani 1 1 d . . . . .
H13B H 0.188646 0.360287 0.444692 0.029 Uiso 1 1 calc R . . . .
C14B C 0.1525(4) 0.2643(8) 0.3730(3) 0.039(2) Uani 1 1 d . . . . .
H14D H 0.155964 0.174664 0.356885 0.058 Uiso 1 1 calc GR . . . .
H14E H 0.175282 0.328834 0.349329 0.058 Uiso 1 1 calc GR . . . .
H14F H 0.104430 0.288770 0.375230 0.058 Uiso 1 1 calc GR . . . .
C15B C 0.2584(4) 0.2122(7) 0.4310(3) 0.0279(18) Uani 1 1 d . . . . .
H15D H 0.278562 0.212752 0.468956 0.042 Uiso 1 1 calc GR . . . .
H15E H 0.285529 0.268882 0.407050 0.042 Uiso 1 1 calc GR . . . .
H15F H 0.257754 0.120582 0.416538 0.042 Uiso 1 1 calc GR . . . .
C16B C 0.4778(4) 0.0879(9) 0.6578(3) 0.042(2) Uani 1 1 d . . . . .
H16C H 0.501573 0.144978 0.686052 0.050 Uiso 1 1 calc R . . . .
H16D H 0.466803 0.001998 0.675785 0.050 Uiso 1 1 calc R . . . .
C17B C 0.3666(4) -0.0685(7) 0.6105(3) 0.0333(19) Uani 1 1 d . . . . .
H17D H 0.404886 -0.090099 0.587256 0.050 Uiso 1 1 calc GR . . . .
H17E H 0.324420 -0.103638 0.592926 0.050 Uiso 1 1 calc GR . . . .
H17F H 0.373982 -0.109122 0.647368 0.050 Uiso 1 1 calc GR . . . .
C18B C 0.5242(4) 0.0620(8) 0.6112(3) 0.0239(17) Uani 1 1 d . . . . .
C19B C 0.5504(4) 0.1666(8) 0.5812(3) 0.037(2) Uani 1 1 d . . . . .
H19B H 0.537799 0.256096 0.589176 0.045 Uiso 1 1 calc R . . . .
C20B C 0.5953(5) 0.1404(8) 0.5395(3) 0.043(2) Uani 1 1 d . . . . .
H20B H 0.613274 0.212544 0.518980 0.051 Uiso 1 1 calc R . . . .
C21B C 0.6142(4) 0.0114(7) 0.5274(3) 0.0306(19) Uani 1 1 d . . . . .
H21B H 0.645767 -0.005757 0.499422 0.037 Uiso 1 1 calc R . . . .
C22B C 0.5867(5) -0.0916(8) 0.5564(4) 0.040(2) Uani 1 1 d . . . . .
H22B H 0.598268 -0.181211 0.547788 0.048 Uiso 1 1 calc R . . . .
C23B C 0.5419(4) -0.0661(8) 0.5983(4) 0.040(2) Uani 1 1 d . . . . .
H23B H 0.523365 -0.138507 0.618237 0.048 Uiso 1 1 calc R . . . .
O1S O 0.2046(4) 0.7693(7) 0.3183(2) 0.062(2) Uani 1 1 d . . . . .
H1S H 0.178965 0.742739 0.343143 0.093 Uiso 1 1 calc GR . . . .
C1S C 0.2474(6) 0.8705(9) 0.3399(4) 0.062(3) Uani 1 1 d . . . . .
H1SA H 0.269731 0.839910 0.374799 0.093 Uiso 1 1 calc GR . . . .
H1SB H 0.220513 0.950665 0.346927 0.093 Uiso 1 1 calc GR . . . .
H1SC H 0.282004 0.891450 0.312930 0.093 Uiso 1 1 calc GR . . . .

loop_
_atom_site_aniso_label
_atom_site_aniso_U_11
_atom_site_aniso_U_22
_atom_site_aniso_U_33
_atom_site_aniso_U_23
_atom_site_aniso_U_13
_atom_site_aniso_U_12
I1 0.0348(3) 0.0279(3) 0.0245(2) 0.0017(2) -0.0060(2) 0.0074(2)
I2 0.0266(3) 0.0321(3) 0.0242(2) -0.0041(2) -0.0009(2) 0.0062(2)
Ru1A 0.0199(3) 0.0183(3) 0.0121(2) -0.0007(2) -0.0025(2) 0.0005(2)
Ru1B 0.0164(3) 0.0193(3) 0.0120(2) -0.0020(2) -0.0024(2) 0.0005(2)
S1A 0.0183(10) 0.0194(8) 0.0134(8) -0.0010(7) -0.0023(7) 0.0008(7)
S1B 0.0220(10) 0.0216(9) 0.0139(8) -0.0010(7) 0.0008(7) -0.0014(7)
O1A 0.022(3) 0.018(2) 0.022(2) 0.000(2) -0.007(2) 0.002(2)
O1B 0.018(3) 0.023(2) 0.017(2) 0.001(2) -0.001(2) 0.001(2)
N1A 0.030(4) 0.021(3) 0.011(3) -0.001(2) -0.005(3) -0.001(3)
N1B 0.014(3) 0.061(5) 0.017(3) 0.001(3) -0.001(3) 0.004(3)
C1A 0.017(4) 0.026(4) 0.009(3) -0.003(3) 0.005(3) -0.005(3)
C2A 0.030(5) 0.023(4) 0.006(3) -0.003(3) -0.003(3) 0.003(3)
C3A 0.018(4) 0.017(3) 0.006(3) 0.002(3) 0.003(3) -0.003(3)
C4A 0.025(4) 0.019(4) 0.016(3) 0.001(3) -0.002(3) 0.000(3)
C5A 0.026(4) 0.017(3) 0.017(3) 0.001(3) 0.001(3) 0.003(3)
C6A 0.026(4) 0.021(4) 0.023(4) 0.002(3) 0.004(3) -0.001(3)
C7A 0.028(4) 0.021(4) 0.016(3) 0.005(3) -0.006(3) 0.008(3)
C8A 0.023(4) 0.020(4) 0.024(4) 0.003(3) 0.002(3) 0.006(3)
C9A 0.018(4) 0.024(4) 0.024(4) 0.000(3) 0.004(3) 0.009(3)
C10A 0.035(5) 0.020(4) 0.014(3) 0.001(3) 0.003(3) 0.010(3)
C11A 0.035(5) 0.016(4) 0.020(4) -0.007(3) -0.006(3) 0.003(3)
C12A 0.033(5) 0.021(4) 0.026(4) 0.001(3) 0.002(3) -0.004(3)
C13A 0.029(5) 0.031(4) 0.016(3) -0.008(3) 0.007(3) 0.002(3)
C14A 0.027(5) 0.029(4) 0.036(4) -0.004(3) 0.008(4) 0.007(3)
C15A 0.027(5) 0.042(5) 0.024(4) 0.001(4) 0.006(3) -0.010(4)
C16A 0.024(4) 0.024(4) 0.014(3) 0.003(3) -0.001(3) 0.009(3)
C17A 0.022(4) 0.020(4) 0.021(3) 0.001(3) -0.005(3) 0.000(3)
C18A 0.022(4) 0.016(3) 0.019(3) -0.001(3) -0.001(3) 0.004(3)
C19A 0.026(5) 0.031(4) 0.027(4) -0.003(3) -0.007(4) 0.001(3)
C20A 0.031(5) 0.031(4) 0.031(4) 0.006(3) -0.002(4) 0.000(4)
C21A 0.048(6) 0.033(4) 0.016(4) 0.001(3) -0.007(4) 0.004(4)
C22A 0.051(6) 0.025(4) 0.019(4) 0.000(3) -0.016(4) -0.001(4)
C23A 0.018(4) 0.023(4) 0.031(4) 0.002(3) -0.003(3) 0.001(3)
C1B 0.019(4) 0.042(4) 0.011(3) 0.008(3) 0.000(3) -0.007(3)
C2B 0.020(4) 0.028(4) 0.010(3) 0.002(3) -0.005(3) -0.003(3)
C3B 0.021(4) 0.037(4) 0.010(3) -0.001(3) 0.004(3) -0.004(3)
C4B 0.026(5) 0.039(4) 0.020(4) -0.006(3) -0.001(3) -0.013(4)
C5B 0.026(5) 0.055(5) 0.014(3) -0.003(4) -0.006(3) -0.008(4)
C6B 0.022(4) 0.033(4) 0.019(4) -0.004(3) -0.008(3) -0.010(3)
C7B 0.021(4) 0.023(4) 0.017(3) -0.004(3) -0.006(3) -0.002(3)
C8B 0.019(4) 0.030(4) 0.023(4) -0.007(3) -0.009(3) -0.004(3)
C9B 0.024(4) 0.027(4) 0.010(3) -0.004(3) -0.007(3) 0.004(3)
C10B 0.022(4) 0.024(4) 0.014(3) 0.004(3) -0.010(3) 0.001(3)
C11B 0.019(4) 0.033(4) 0.019(3) -0.013(3) -0.005(3) 0.000(3)
C12B 0.028(5) 0.045(5) 0.020(4) -0.002(3) -0.002(3) -0.012(4)
C13B 0.024(4) 0.031(4) 0.017(3) -0.002(3) -0.003(3) -0.002(3)
C14B 0.041(6) 0.053(5) 0.022(4) 0.008(4) -0.002(4) -0.002(4)
C15B 0.033(5) 0.034(4) 0.017(3) -0.001(3) 0.008(3) -0.005(4)
C16B 0.019(5) 0.074(6) 0.031(4) 0.004(4) -0.006(4) 0.005(4)
C17B 0.027(5) 0.045(5) 0.028(4) 0.016(4) 0.002(3) 0.006(4)
C18B 0.013(4) 0.040(4) 0.019(3) -0.003(3) 0.001(3) 0.007(3)
C19B 0.035(5) 0.029(4) 0.049(5) -0.009(4) 0.017(4) -0.006(4)
C20B 0.051(6) 0.030(5) 0.048(5) 0.007(4) 0.021(4) 0.003(4)
C21B 0.032(5) 0.034(4) 0.026(4) 0.003(4) 0.003(4) 0.004(4)
C22B 0.037(6) 0.027(4) 0.058(6) -0.007(4) 0.006(5) -0.002(4)
C23B 0.030(5) 0.036(5) 0.052(5) 0.020(4) 0.004(4) 0.000(4)
O1S 0.069(6) 0.076(5) 0.040(4) 0.010(4) 0.000(4) -0.016(4)
C1S 0.105(10) 0.041(5) 0.038(5) -0.004(4) -0.006(6) -0.022(6)

loop_
_atom_type_symbol
_atom_type_description
_atom_type_scat_dispersion_real
_atom_type_scat_dispersion_imag
_atom_type_scat_source
C C 0.0033 0.0016 'International Tables Vol C Tables 4.2.6.8 and 6.1.1.4'
H H 0.0000 0.0000 'International Tables Vol C Tables 4.2.6.8 and 6.1.1.4'
I I -0.4742 1.8119 'International Tables Vol C Tables 4.2.6.8 and 6.1.1.4'
N N 0.0061 0.0033 'International Tables Vol C Tables 4.2.6.8 and 6.1.1.4'
O O 0.0106 0.0060 'International Tables Vol C Tables 4.2.6.8 and 6.1.1.4'
Ru Ru -1.2594 0.8363 'International Tables Vol C Tables 4.2.6.8 and 6.1.1.4'
S S 0.1246 0.1234 'International Tables Vol C Tables 4.2.6.8 and 6.1.1.4'

loop_
_geom_angle_atom_site_label_1
_geom_angle_atom_site_label_2
_geom_angle_atom_site_label_3
_geom_angle
_geom_angle_site_symmetry_1
_geom_angle_site_symmetry_3
_geom_angle_publ_flag
S1A Ru1A S1B 81.53(6) . . ?
O1A Ru1A S1A 82.72(12) . . ?
O1A Ru1A S1B 91.64(14) . . ?
O1A Ru1A C6A 113.6(2) . . ?
O1A Ru1A C7A 151.2(2) . . ?
O1A Ru1A C8A 158.6(2) . . ?
O1A Ru1A C9A 121.0(2) . . ?
O1A Ru1A C10A 93.3(2) . . ?
O1A Ru1A C11A 89.5(2) . . ?
C6A Ru1A S1A 163.22(17) . . ?
C6A Ru1A S1B 93.7(2) . . ?
C6A Ru1A C9A 81.7(3) . . ?
C7A Ru1A S1A 125.43(18) . . ?
C7A Ru1A S1B 87.5(2) . . ?
C7A Ru1A C6A 37.9(2) . . ?
C7A Ru1A C9A 68.3(3) . . ?
C7A Ru1A C10A 79.6(2) . . ?
C8A Ru1A S1A 98.44(19) . . ?
C8A Ru1A S1B 109.72(19) . . ?
C8A Ru1A C6A 67.9(3) . . ?
C8A Ru1A C7A 37.2(3) . . ?
C8A Ru1A C9A 37.7(2) . . ?
C8A Ru1A C10A 66.9(2) . . ?
C9A Ru1A S1A 93.36(19) . . ?
C9A Ru1A S1B 146.24(17) . . ?
C10A Ru1A S1A 116.77(19) . . ?
C10A Ru1A S1B 161.51(19) . . ?
C10A Ru1A C6A 68.1(3) . . ?
C10A Ru1A C9A 37.6(2) . . ?
C11A Ru1A S1A 153.1(2) . . ?
C11A Ru1A S1B 124.5(2) . . ?
C11A Ru1A C6A 37.7(2) . . ?
C11A Ru1A C7A 67.8(2) . . ?
C11A Ru1A C8A 79.9(3) . . ?
C11A Ru1A C9A 68.8(3) . . ?
C11A Ru1A C10A 37.8(3) . . ?
S1B Ru1B S1A 81.46(6) . . ?
O1B Ru1B S1A 90.96(13) . . ?
O1B Ru1B S1B 83.39(13) . . ?
O1B Ru1B C6B 123.0(2) . . ?
O1B Ru1B C7B 94.2(2) . . ?
O1B Ru1B C8B 89.0(2) . . ?
O1B Ru1B C9B 111.1(2) . . ?
O1B Ru1B C10B 149.0(2) . . ?
O1B Ru1B C11B 160.5(2) . . ?
C6B Ru1B S1A 90.41(19) . . ?
C6B Ru1B S1B 152.7(2) . . ?
C7B Ru1B S1A 115.71(19) . . ?
C7B Ru1B S1B 162.76(19) . . ?
C7B Ru1B C6B 36.9(3) . . ?
C8B Ru1B S1A 153.2(2) . . ?
C8B Ru1B S1B 125.1(2) . . ?
C8B Ru1B C6B 67.5(3) . . ?
C8B Ru1B C7B 37.7(3) . . ?
C8B Ru1B C9B 37.4(2) . . ?
C9B Ru1B S1A 157.61(19) . . ?
C9B Ru1B S1B 96.73(18) . . ?
C9B Ru1B C6B 81.0(3) . . ?
C9B Ru1B C7B 68.1(2) . . ?
C10B Ru1B S1A 119.1(2) . . ?
C10B Ru1B S1B 93.24(19) . . ?
C10B Ru1B C6B 68.0(3) . . ?
C10B Ru1B C7B 80.0(2) . . ?
C10B Ru1B C8B 67.8(3) . . ?
C10B Ru1B C9B 38.5(3) . . ?
C10B Ru1B C11B 37.7(3) . . ?
C11B Ru1B S1A 91.65(19) . . ?
C11B Ru1B S1B 116.10(19) . . ?
C11B Ru1B C6B 37.7(3) . . ?
C11B Ru1B C7B 67.3(3) . . ?
C11B Ru1B C8B 80.1(3) . . ?
C11B Ru1B C9B 69.0(3) . . ?
Ru1A S1A Ru1B 94.16(6) . . ?
C3A S1A Ru1A 97.5(2) . . ?
C3A S1A Ru1B 109.4(2) . . ?
Ru1B S1B Ru1A 94.27(7) . . ?
C3B S1B Ru1A 107.3(2) . . ?
C3B S1B Ru1B 96.6(2) . . ?
C2A O1A Ru1A 119.3(4) . . ?
C2B O1B Ru1B 119.0(4) . . ?
C1A N1A C16A 120.3(5) . . ?
C5A N1A C1A 122.4(5) . . ?
C5A N1A C16A 117.3(5) . . ?
C1B N1B C5B 122.0(6) . . ?
C1B N1B C16B 119.1(7) . . ?
C5B N1B C16B 119.0(6) . . ?
N1A C1A C2A 118.5(6) . . ?
N1A C1A C17A 120.7(5) . . ?
C2A C1A C17A 120.8(6) . . ?
O1A C2A C1A 119.2(6) . . ?
O1A C2A C3A 123.0(5) . . ?
C3A C2A C1A 117.8(6) . . ?
C2A C3A S1A 117.2(4) . . ?
C4A C3A S1A 122.4(5) . . ?
C4A C3A C2A 120.4(6) . . ?
C3A C4A H4A 120.1 . . ?
C5A C4A C3A 119.7(6) . . ?
C5A C4A H4A 120.1 . . ?
N1A C5A C4A 121.1(6) . . ?
N1A C5A H5A 119.4 . . ?
C4A C5A H5A 119.4 . . ?
C7A C6A Ru1A 70.0(4) . . ?
C7A C6A C12A 121.0(6) . . ?
C11A C6A Ru1A 69.3(4) . . ?
C11A C6A C7A 117.1(7) . . ?
C11A C6A C12A 121.6(6) . . ?
C12A C6A Ru1A 126.1(5) . . ?
Ru1A C7A H7A 129.6 . . ?
C6A C7A Ru1A 72.1(4) . . ?
C6A C7A H7A 119.5 . . ?
C8A C7A Ru1A 71.3(4) . . ?
C8A C7A C6A 121.0(6) . . ?
C8A C7A H7A 119.5 . . ?
Ru1A C8A H8A 129.9 . . ?
C7A C8A Ru1A 71.5(4) . . ?
C7A C8A H8A 118.5 . . ?
C7A C8A C9A 122.9(6) . . ?
C9A C8A Ru1A 72.8(4) . . ?
C9A C8A H8A 118.5 . . ?
C8A C9A Ru1A 69.5(4) . . ?
C8A C9A C13A 119.9(6) . . ?
C10A C9A Ru1A 70.1(4) . . ?
C10A C9A C8A 115.8(7) . . ?
C10A C9A C13A 124.2(6) . . ?
C13A C9A Ru1A 127.2(5) . . ?
Ru1A C10A H10A 131.8 . . ?
C9A C10A Ru1A 72.3(4) . . ?
C9A C10A H10A 119.2 . . ?
C11A C10A Ru1A 69.8(4) . . ?
C11A C10A C9A 121.7(6) . . ?
C11A C10A H10A 119.2 . . ?
Ru1A C11A H11A 127.5 . . ?
C6A C11A Ru1A 73.0(4) . . ?
C6A C11A C10A 121.5(6) . . ?
C6A C11A H11A 119.3 . . ?
C10A C11A Ru1A 72.4(4) . . ?
C10A C11A H11A 119.3 . . ?
C6A C12A H12A 109.5 . . ?
C6A C12A H12B 109.5 . . ?
C6A C12A H12C 109.5 . . ?
H12A C12A H12B 109.5 . . ?
H12A C12A H12C 109.5 . . ?
H12B C12A H12C 109.5 . . ?
C9A C13A H13A 107.3 . . ?
C9A C13A C14A 110.4(6) . . ?
C9A C13A C15A 113.4(6) . . ?
C14A C13A H13A 107.3 . . ?
C15A C13A H13A 107.3 . . ?
C15A C13A C14A 110.8(6) . . ?
C13A C14A H14A 109.5 . . ?
C13A C14A H14B 109.5 . . ?
C13A C14A H14C 109.5 . . ?
H14A C14A H14B 109.5 . . ?
H14A C14A H14C 109.5 . . ?
H14B C14A H14C 109.5 . . ?
C13A C15A H15A 109.5 . . ?
C13A C15A H15B 109.5 . . ?
C13A C15A H15C 109.5 . . ?
H15A C15A H15B 109.5 . . ?
H15A C15A H15C 109.5 . . ?
H15B C15A H15C 109.5 . . ?
N1A C16A H16A 108.7 . . ?
N1A C16A H16B 108.7 . . ?
N1A C16A C18A 114.4(6) . . ?
H16A C16A H16B 107.6 . . ?
C18A C16A H16A 108.7 . . ?
C18A C16A H16B 108.7 . . ?
C1A C17A H17A 109.5 . . ?
C1A C17A H17B 109.5 . . ?
C1A C17A H17C 109.5 . . ?
H17A C17A H17B 109.5 . . ?
H17A C17A H17C 109.5 . . ?
H17B C17A H17C 109.5 . . ?
C19A C18A C16A 121.1(6) . . ?
C23A C18A C16A 119.0(7) . . ?
C23A C18A C19A 119.8(6) . . ?
C18A C19A H19A 120.1 . . ?
C18A C19A C20A 119.8(7) . . ?
C20A C19A H19A 120.1 . . ?
C19A C20A H20A 119.9 . . ?
C21A C20A C19A 120.2(8) . . ?
C21A C20A H20A 119.9 . . ?
C20A C21A H21A 119.8 . . ?
C22A C21A C20A 120.5(7) . . ?
C22A C21A H21A 119.8 . . ?
C21A C22A H22A 120.1 . . ?
C21A C22A C23A 119.8(7) . . ?
C23A C22A H22A 120.1 . . ?
C18A C23A C22A 119.9(7) . . ?
C18A C23A H23A 120.0 . . ?
C22A C23A H23A 120.0 . . ?
N1B C1B C2B 118.3(7) . . ?
N1B C1B C17B 122.3(6) . . ?
C2B C1B C17B 119.4(6) . . ?
O1B C2B C1B 118.5(6) . . ?
O1B C2B C3B 122.4(6) . . ?
C3B C2B C1B 119.1(6) . . ?
C2B C3B S1B 118.0(5) . . ?
C2B C3B C4B 119.7(6) . . ?
C4B C3B S1B 122.3(6) . . ?
C3B C4B H4B 120.7 . . ?
C5B C4B C3B 118.6(7) . . ?
C5B C4B H4B 120.7 . . ?
N1B C5B H5B 118.9 . . ?
C4B C5B N1B 122.2(7) . . ?
C4B C5B H5B 118.9 . . ?
C7B C6B Ru1B 71.6(4) . . ?
C7B C6B C11B 119.2(7) . . ?
C7B C6B C12B 120.9(7) . . ?
C11B C6B Ru1B 69.6(4) . . ?
C11B C6B C12B 119.7(7) . . ?
C12B C6B Ru1B 127.9(4) . . ?
Ru1B C7B H7B 131.0 . . ?
C6B C7B Ru1B 71.6(4) . . ?
C6B C7B H7B 119.9 . . ?
C6B C7B C8B 120.2(6) . . ?
C8B C7B Ru1B 70.3(4) . . ?
C8B C7B H7B 119.9 . . ?
Ru1B C8B H8B 129.9 . . ?
C7B C8B Ru1B 72.1(4) . . ?
C7B C8B H8B 119.1 . . ?
C9B C8B Ru1B 71.6(4) . . ?
C9B C8B C7B 121.8(7) . . ?
C9B C8B H8B 119.1 . . ?
C8B C9B Ru1B 71.1(4) . . ?
C8B C9B C10B 117.1(7) . . ?
C8B C9B C13B 122.9(7) . . ?
C10B C9B Ru1B 69.2(3) . . ?
C10B C9B C13B 119.9(6) . . ?
C13B C9B Ru1B 128.2(4) . . ?
Ru1B C10B H10B 129.1 . . ?
C9B C10B Ru1B 72.2(3) . . ?
C9B C10B H10B 119.3 . . ?
C11B C10B Ru1B 71.8(4) . . ?
C11B C10B C9B 121.4(6) . . ?
C11B C10B H10B 119.3 . . ?
Ru1B C11B H11B 129.4 . . ?
C6B C11B Ru1B 72.7(4) . . ?
C6B C11B H11B 119.8 . . ?
C10B C11B Ru1B 70.5(4) . . ?
C10B C11B C6B 120.4(7) . . ?
C10B C11B H11B 119.8 . . ?
C6B C12B H12D 109.5 . . ?
C6B C12B H12E 109.5 . . ?
C6B C12B H12F 109.5 . . ?
H12D C12B H12E 109.5 . . ?
H12D C12B H12F 109.5 . . ?
H12E C12B H12F 109.5 . . ?
C9B C13B H13B 108.0 . . ?
C9B C13B C14B 108.8(6) . . ?
C14B C13B H13B 108.0 . . ?
C15B C13B C9B 112.7(6) . . ?
C15B C13B H13B 108.0 . . ?
C15B C13B C14B 111.3(7) . . ?
C13B C14B H14D 109.5 . . ?
C13B C14B H14E 109.5 . . ?
C13B C14B H14F 109.5 . . ?
H14D C14B H14E 109.5 . . ?
H14D C14B H14F 109.5 . . ?
H14E C14B H14F 109.5 . . ?
C13B C15B H15D 109.5 . . ?
C13B C15B H15E 109.5 . . ?
C13B C15B H15F 109.5 . . ?
H15D C15B H15E 109.5 . . ?
H15D C15B H15F 109.5 . . ?
H15E C15B H15F 109.5 . . ?
N1B C16B H16C 109.1 . . ?
N1B C16B H16D 109.1 . . ?
H16C C16B H16D 107.8 . . ?
C18B C16B N1B 112.5(6) . . ?
C18B C16B H16C 109.1 . . ?
C18B C16B H16D 109.1 . . ?
C1B C17B H17D 109.5 . . ?
C1B C17B H17E 109.5 . . ?
C1B C17B H17F 109.5 . . ?
H17D C17B H17E 109.5 . . ?
H17D C17B H17F 109.5 . . ?
H17E C17B H17F 109.5 . . ?
C19B C18B C16B 120.7(7) . . ?
C23B C18B C16B 120.1(8) . . ?
C23B C18B C19B 119.2(8) . . ?
C18B C19B H19B 120.2 . . ?
C18B C19B C20B 119.7(7) . . ?
C20B C19B H19B 120.2 . . ?
C19B C20B H20B 119.5 . . ?
C21B C20B C19B 120.9(8) . . ?
C21B C20B H20B 119.5 . . ?
C20B C21B H21B 120.5 . . ?
C22B C21B C20B 118.9(8) . . ?
C22B C21B H21B 120.5 . . ?
C21B C22B H22B 119.8 . . ?
C21B C22B C23B 120.4(8) . . ?
C23B C22B H22B 119.8 . . ?
C18B C23B C22B 120.8(8) . . ?
C18B C23B H23B 119.6 . . ?
C22B C23B H23B 119.6 . . ?
C1S O1S H1S 109.5 . . ?
O1S C1S H1SA 109.5 . . ?
O1S C1S H1SB 109.5 . . ?
O1S C1S H1SC 109.5 . . ?
H1SA C1S H1SB 109.5 . . ?
H1SA C1S H1SC 109.5 . . ?
H1SB C1S H1SC 109.5 . . ?

loop_
_geom_bond_atom_site_label_1
_geom_bond_atom_site_label_2
_geom_bond_distance
_geom_bond_site_symmetry_2
_geom_bond_publ_flag
Ru1A S1A 2.3918(17) . ?
Ru1A S1B 2.4254(19) . ?
Ru1A O1A 2.078(4) . ?
Ru1A C6A 2.222(7) . ?
Ru1A C7A 2.195(6) . ?
Ru1A C8A 2.192(7) . ?
Ru1A C9A 2.236(7) . ?
Ru1A C10A 2.208(7) . ?
Ru1A C11A 2.174(6) . ?
Ru1B S1A 2.4292(17) . ?
Ru1B S1B 2.3913(17) . ?
Ru1B O1B 2.065(4) . ?
Ru1B C6B 2.226(7) . ?
Ru1B C7B 2.226(6) . ?
Ru1B C8B 2.202(7) . ?
Ru1B C9B 2.209(6) . ?
Ru1B C10B 2.169(6) . ?
Ru1B C11B 2.186(7) . ?
S1A C3A 1.764(6) . ?
S1B C3B 1.762(7) . ?
O1A C2A 1.302(7) . ?
O1B C2B 1.310(7) . ?
N1A C1A 1.371(8) . ?
N1A C5A 1.340(8) . ?
N1A C16A 1.490(8) . ?
N1B C1B 1.362(9) . ?
N1B C5B 1.365(10) . ?
N1B C16B 1.499(9) . ?
C1A C2A 1.441(9) . ?
C1A C17A 1.500(8) . ?
C2A C3A 1.409(8) . ?
C3A C4A 1.387(8) . ?
C4A H4A 0.9500 . ?
C4A C5A 1.372(9) . ?
C5A H5A 0.9500 . ?
C6A C7A 1.436(9) . ?
C6A C11A 1.421(9) . ?
C6A C12A 1.521(10) . ?
C7A H7A 0.9500 . ?
C7A C8A 1.398(10) . ?
C8A H8A 0.9500 . ?
C8A C9A 1.432(9) . ?
C9A C10A 1.432(9) . ?
C9A C13A 1.487(10) . ?
C10A H10A 0.9500 . ?
C10A C11A 1.421(11) . ?
C11A H11A 0.9500 . ?
C12A H12A 0.9800 . ?
C12A H12B 0.9800 . ?
C12A H12C 0.9800 . ?
C13A H13A 1.0000 . ?
C13A C14A 1.526(10) . ?
C13A C15A 1.523(9) . ?
C14A H14A 0.9800 . ?
C14A H14B 0.9800 . ?
C14A H14C 0.9800 . ?
C15A H15A 0.9800 . ?
C15A H15B 0.9800 . ?
C15A H15C 0.9800 . ?
C16A H16A 0.9900 . ?
C16A H16B 0.9900 . ?
C16A C18A 1.514(9) . ?
C17A H17A 0.9800 . ?
C17A H17B 0.9800 . ?
C17A H17C 0.9800 . ?
C18A C19A 1.390(11) . ?
C18A C23A 1.376(9) . ?
C19A H19A 0.9500 . ?
C19A C20A 1.393(10) . ?
C20A H20A 0.9500 . ?
C20A C21A 1.381(10) . ?
C21A H21A 0.9500 . ?
C21A C22A 1.361(12) . ?
C22A H22A 0.9500 . ?
C22A C23A 1.415(10) . ?
C23A H23A 0.9500 . ?
C1B C2B 1.415(9) . ?
C1B C17B 1.490(10) . ?
C2B C3B 1.408(9) . ?
C3B C4B 1.419(9) . ?
C4B H4B 0.9500 . ?
C4B C5B 1.338(10) . ?
C5B H5B 0.9500 . ?
C6B C7B 1.408(10) . ?
C6B C11B 1.426(10) . ?
C6B C12B 1.520(10) . ?
C7B H7B 0.9500 . ?
C7B C8B 1.430(10) . ?
C8B H8B 0.9500 . ?
C8B C9B 1.413(9) . ?
C9B C10B 1.445(10) . ?
C9B C13B 1.514(10) . ?
C10B H10B 0.9500 . ?
C10B C11B 1.408(10) . ?
C11B H11B 0.9500 . ?
C12B H12D 0.9800 . ?
C12B H12E 0.9800 . ?
C12B H12F 0.9800 . ?
C13B H13B 1.0000 . ?
C13B C14B 1.533(8) . ?
C13B C15B 1.513(10) . ?
C14B H14D 0.9800 . ?
C14B H14E 0.9800 . ?
C14B H14F 0.9800 . ?
C15B H15D 0.9800 . ?
C15B H15E 0.9800 . ?
C15B H15F 0.9800 . ?
C16B H16C 0.9900 . ?
C16B H16D 0.9900 . ?
C16B C18B 1.495(11) . ?
C17B H17D 0.9800 . ?
C17B H17E 0.9800 . ?
C17B H17F 0.9800 . ?
C18B C19B 1.382(11) . ?
C18B C23B 1.367(11) . ?
C19B H19B 0.9500 . ?
C19B C20B 1.387(12) . ?
C20B H20B 0.9500 . ?
C20B C21B 1.377(10) . ?
C21B H21B 0.9500 . ?
C21B C22B 1.367(11) . ?
C22B H22B 0.9500 . ?
C22B C23B 1.387(12) . ?
C23B H23B 0.9500 . ?
O1S H1S 0.8400 . ?
O1S C1S 1.404(10) . ?
C1S H1SA 0.9800 . ?
C1S H1SB 0.9800 . ?
C1S H1SC 0.9800 . ?

loop_
_geom_torsion_atom_site_label_1
_geom_torsion_atom_site_label_2
_geom_torsion_atom_site_label_3
_geom_torsion_atom_site_label_4
_geom_torsion
_geom_torsion_site_symmetry_1
_geom_torsion_site_symmetry_2
_geom_torsion_site_symmetry_3
_geom_torsion_site_symmetry_4
_geom_torsion_publ_flag
Ru1A S1A C3A C2A 3.8(5) . . . . ?
Ru1A S1A C3A C4A -174.3(5) . . . . ?
Ru1A S1B C3B C2B 103.6(5) . . . . ?
Ru1A S1B C3B C4B -76.6(6) . . . . ?
Ru1A O1A C2A C1A 173.7(5) . . . . ?
Ru1A O1A C2A C3A -5.0(9) . . . . ?
Ru1A C6A C7A C8A 54.1(6) . . . . ?
Ru1A C6A C11A C10A -56.1(6) . . . . ?
Ru1A C7A C8A C9A 54.0(6) . . . . ?
Ru1A C8A C9A C10A 54.3(5) . . . . ?
Ru1A C8A C9A C13A -121.9(6) . . . . ?
Ru1A C9A C10A C11A 51.4(6) . . . . ?
Ru1A C9A C13A C14A -167.3(5) . . . . ?
Ru1A C9A C13A C15A 67.6(8) . . . . ?
Ru1A C10A C11A C6A 56.4(6) . . . . ?
Ru1B S1A C3A C2A 100.9(5) . . . . ?
Ru1B S1A C3A C4A -77.2(6) . . . . ?
Ru1B S1B C3B C2B 7.0(5) . . . . ?
Ru1B S1B C3B C4B -173.2(5) . . . . ?
Ru1B O1B C2B C1B 176.1(5) . . . . ?
Ru1B O1B C2B C3B -2.2(8) . . . . ?
Ru1B C6B C7B C8B -52.7(5) . . . . ?
Ru1B C6B C11B C10B 54.0(5) . . . . ?
Ru1B C7B C8B C9B -53.7(5) . . . . ?
Ru1B C8B C9B C10B -53.4(5) . . . . ?
Ru1B C8B C9B C13B 123.9(6) . . . . ?
Ru1B C9B C10B C11B -54.5(5) . . . . ?
Ru1B C9B C13B C14B -175.1(5) . . . . ?
Ru1B C9B C13B C15B 61.0(8) . . . . ?
Ru1B C10B C11B C6B -55.0(5) . . . . ?
S1A C3A C4A C5A 177.7(5) . . . . ?
S1B C3B C4B C5B 179.8(6) . . . . ?
O1A C2A C3A S1A 0.1(9) . . . . ?
O1A C2A C3A C4A 178.2(7) . . . . ?
O1B C2B C3B S1B -4.3(9) . . . . ?
O1B C2B C3B C4B 175.9(6) . . . . ?
N1A C1A C2A O1A -177.0(6) . . . . ?
N1A C1A C2A C3A 1.9(9) . . . . ?
N1A C16A C18A C19A 45.0(9) . . . . ?
N1A C16A C18A C23A -140.0(6) . . . . ?
N1B C1B C2B O1B -175.3(6) . . . . ?
N1B C1B C2B C3B 3.0(10) . . . . ?
N1B C16B C18B C19B 62.6(10) . . . . ?
N1B C16B C18B C23B -118.4(8) . . . . ?
C1A N1A C5A C4A 1.5(10) . . . . ?
C1A N1A C16A C18A 82.0(8) . . . . ?
C1A C2A C3A S1A -178.7(5) . . . . ?
C1A C2A C3A C4A -0.6(9) . . . . ?
C2A C3A C4A C5A -0.3(10) . . . . ?
C3A C4A C5A N1A -0.1(11) . . . . ?
C5A N1A C1A C2A -2.4(10) . . . . ?
C5A N1A C1A C17A 176.5(6) . . . . ?
C5A N1A C16A C18A -98.8(7) . . . . ?
C6A C7A C8A Ru1A -54.4(6) . . . . ?
C6A C7A C8A C9A -0.4(10) . . . . ?
C7A C6A C11A Ru1A 52.8(6) . . . . ?
C7A C6A C11A C10A -3.2(10) . . . . ?
C7A C8A C9A Ru1A -53.4(6) . . . . ?
C7A C8A C9A C10A 0.8(10) . . . . ?
C7A C8A C9A C13A -175.4(6) . . . . ?
C8A C9A C10A Ru1A -53.9(5) . . . . ?
C8A C9A C10A C11A -2.5(9) . . . . ?
C8A C9A C13A C14A -81.4(8) . . . . ?
C8A C9A C13A C15A 153.5(6) . . . . ?
C9A C10A C11A Ru1A -52.5(6) . . . . ?
C9A C10A C11A C6A 3.9(10) . . . . ?
C10A C9A C13A C14A 102.8(7) . . . . ?
C10A C9A C13A C15A -22.3(10) . . . . ?
C11A C6A C7A Ru1A -52.5(6) . . . . ?
C11A C6A C7A C8A 1.6(10) . . . . ?
C12A C6A C7A Ru1A 120.9(6) . . . . ?
C12A C6A C7A C8A 175.0(7) . . . . ?
C12A C6A C11A Ru1A -120.5(7) . . . . ?
C12A C6A C11A C10A -176.6(6) . . . . ?
C13A C9A C10A Ru1A 122.1(7) . . . . ?
C13A C9A C10A C11A 173.5(7) . . . . ?
C16A N1A C1A C2A 176.8(6) . . . . ?
C16A N1A C1A C17A -4.3(9) . . . . ?
C16A N1A C5A C4A -177.7(6) . . . . ?
C16A C18A C19A C20A 175.9(6) . . . . ?
C16A C18A C23A C22A -176.6(6) . . . . ?
C17A C1A C2A O1A 4.1(10) . . . . ?
C17A C1A C2A C3A -177.1(6) . . . . ?
C18A C19A C20A C21A -0.6(11) . . . . ?
C19A C18A C23A C22A -1.5(10) . . . . ?
C19A C20A C21A C22A 0.7(12) . . . . ?
C20A C21A C22A C23A -1.2(11) . . . . ?
C21A C22A C23A C18A 1.6(11) . . . . ?
C23A C18A C19A C20A 1.0(10) . . . . ?
C1B N1B C5B C4B -1.8(11) . . . . ?
C1B N1B C16B C18B 82.7(9) . . . . ?
C1B C2B C3B S1B 177.5(5) . . . . ?
C1B C2B C3B C4B -2.4(10) . . . . ?
C2B C3B C4B C5B -0.4(10) . . . . ?
C3B C4B C5B N1B 2.5(11) . . . . ?
C5B N1B C1B C2B -1.0(10) . . . . ?
C5B N1B C1B C17B 179.7(7) . . . . ?
C5B N1B C16B C18B -97.4(8) . . . . ?
C6B C7B C8B Ru1B 53.3(5) . . . . ?
C6B C7B C8B C9B -0.4(9) . . . . ?
C7B C6B C11B Ru1B -53.5(5) . . . . ?
C7B C6B C11B C10B 0.5(9) . . . . ?
C7B C8B C9B Ru1B 54.0(5) . . . . ?
C7B C8B C9B C10B 0.6(8) . . . . ?
C7B C8B C9B C13B 177.9(5) . . . . ?
C8B C9B C10B Ru1B 54.3(5) . . . . ?
C8B C9B C10B C11B -0.2(8) . . . . ?
C8B C9B C13B C14B 93.8(8) . . . . ?
C8B C9B C13B C15B -30.1(8) . . . . ?
C9B C10B C11B Ru1B 54.7(5) . . . . ?
C9B C10B C11B C6B -0.3(9) . . . . ?
C10B C9B C13B C14B -89.0(7) . . . . ?
C10B C9B C13B C15B 147.1(6) . . . . ?
C11B C6B C7B Ru1B 52.6(5) . . . . ?
C11B C6B C7B C8B -0.2(9) . . . . ?
C12B C6B C7B Ru1B -123.7(6) . . . . ?
C12B C6B C7B C8B -176.4(5) . . . . ?
C12B C6B C11B Ru1B 122.8(5) . . . . ?
C12B C6B C11B C10B 176.8(5) . . . . ?
C13B C9B C10B Ru1B -123.1(5) . . . . ?
C13B C9B C10B C11B -177.6(5) . . . . ?
C16B N1B C1B C2B 178.8(6) . . . . ?
C16B N1B C1B C17B -0.5(10) . . . . ?
C16B N1B C5B C4B 178.3(7) . . . . ?
C16B C18B C19B C20B 177.7(7) . . . . ?
C16B C18B C23B C22B -177.9(7) . . . . ?
C17B C1B C2B O1B 4.1(10) . . . . ?
C17B C1B C2B C3B -177.6(6) . . . . ?
C18B C19B C20B C21B 0.0(13) . . . . ?
C19B C18B C23B C22B 1.2(11) . . . . ?
C19B C20B C21B C22B 1.5(13) . . . . ?
C20B C21B C22B C23B -1.7(12) . . . . ?
C21B C22B C23B C18B 0.4(12) . . . . ?
C23B C18B C19B C20B -1.4(12) . . . . ?
